data_4061976
loop_
_publ_author_name
'Christian Gemel'
'Mirza Cokoja'

_publ_section_title
;
M(GaCp*)4 (M=Pd, Pt) as Building Blocks for Dimeric Homoleptic
 Cluster Compounds of the Type M2(GaCp*)5.
;
_journal_name_full Organometallics
_journal_year 2003
_chemical_formula_sum 'C40 H60 Ga4 Pt'
_chemical_formula_weight 1014.85
_space_group_IT_number 82
_symmetry_cell_setting tetragonal
_symmetry_space_group_name_Hall 'I -4'
_symmetry_space_group_name_H-M 'I -4'
_cell_angle_alpha 90.00
_cell_angle_beta 90.00
_cell_angle_gamma 90.00
_cell_formula_units_Z 2
_cell_length_a 12.1466(12)
_cell_length_b 12.1466(12)
_cell_length_c 15.095(3)
_cell_measurement_temperature 213(2)
_cell_volume 2227.2(6)
_diffrn_ambient_temperature 213(2)
_exptl_crystal_density_diffrn 1.513
_cod_depositor_comments
;
The following automatic conversions were performed:
'_symmetry_cell_setting' value 'TETRAGONAL' changed to 'tetragonal'
according to '/home/saulius/struct/CIF-dictionaries/cif_core.dic'
dictionary named 'cif_core.dic' version 2.4.1 from 2010-06-29.

Automatic conversion script
Id: cif_fix_enum 1527 2010-12-29 10:47:43Z saulius 
;
_cod_database_code 4061976

loop_
_symmetry_equiv_pos_as_xyz
'x, y, z'
'-x, -y, z'
'y, -x, -z'
'-y, x, -z'
'x+1/2, y+1/2, z+1/2'
'-x+1/2, -y+1/2, z+1/2'
'y+1/2, -x+1/2, -z+1/2'
'-y+1/2, x+1/2, -z+1/2'

loop_
_atom_site_label
_atom_site_type_symbol
_atom_site_fract_x
_atom_site_fract_y
_atom_site_fract_z
_atom_site_U_iso_or_equiv
_atom_site_adp_type
_atom_site_occupancy
_atom_site_symmetry_multiplicity
_atom_site_calc_flag
_atom_site_refinement_flags
_atom_site_disorder_assembly
_atom_site_disorder_group
Pt1 Pt 0.0000 0.0000 0.0000 0.02246(12) Uani 1 4 d S . .
Ga1 Ga 0.11612(6) -0.10570(6) -0.08903(5) 0.0395(2) Uani 1 1 d . . .
C1 C 0.1895(6) -0.2148(6) -0.1999(5) 0.0432(18) Uani 1 1 d . . .
C4 C 0.3057(5) -0.1424(6) -0.0944(4) 0.0380(16) Uani 1 1 d . . .
C5 C 0.2483(6) -0.2394(6) -0.1192(5) 0.0430(17) Uani 1 1 d . . .
C9 C 0.3767(7) -0.1289(9) -0.0134(7) 0.081(3) Uani 1 1 d . . .
H9A H 0.4523 -0.1475 -0.0279 0.121 Uiso 1 1 calc R . .
H9B H 0.3504 -0.1774 0.0331 0.121 Uiso 1 1 calc R . .
H9C H 0.3732 -0.0532 0.0068 0.121 Uiso 1 1 calc R . .
C3 C 0.2834(6) -0.0599(6) -0.1574(5) 0.0403(17) Uani 1 1 d . . .
C2 C 0.2116(6) -0.1041(6) -0.2228(4) 0.0417(18) Uani 1 1 d . . .
C10 C 0.2525(9) -0.3474(6) -0.0743(7) 0.077(3) Uani 1 1 d . . .
H10A H 0.3140 -0.3897 -0.0971 0.115 Uiso 1 1 calc R . .
H10B H 0.1845 -0.3870 -0.0852 0.115 Uiso 1 1 calc R . .
H10C H 0.2617 -0.3364 -0.0111 0.115 Uiso 1 1 calc R . .
C8 C 0.3261(8) 0.0568(7) -0.1565(8) 0.086(3) Uani 1 1 d . . .
H8A H 0.3957 0.0601 -0.1878 0.128 Uiso 1 1 calc R . .
H8B H 0.3366 0.0806 -0.0957 0.128 Uiso 1 1 calc R . .
H8C H 0.2733 0.1048 -0.1854 0.128 Uiso 1 1 calc R . .
C7 C 0.1705(8) -0.0439(9) -0.3027(6) 0.081(3) Uani 1 1 d . . .
H7A H 0.2220 -0.0535 -0.3511 0.121 Uiso 1 1 calc R . .
H7B H 0.1636 0.0338 -0.2890 0.121 Uiso 1 1 calc R . .
H7C H 0.0991 -0.0729 -0.3197 0.121 Uiso 1 1 calc R . .
C6 C 0.1223(10) -0.2970(9) -0.2510(7) 0.092(4) Uani 1 1 d . . .
H6A H 0.1688 -0.3336 -0.2941 0.139 Uiso 1 1 calc R . .
H6B H 0.0628 -0.2594 -0.2812 0.139 Uiso 1 1 calc R . .
H6C H 0.0920 -0.3512 -0.2105 0.139 Uiso 1 1 calc R . .

loop_
_atom_site_aniso_label
_atom_site_aniso_U_11
_atom_site_aniso_U_22
_atom_site_aniso_U_33
_atom_site_aniso_U_23
_atom_site_aniso_U_13
_atom_site_aniso_U_12
Pt1 0.02346(15) 0.02346(15) 0.0205(2) 0.000 0.000 0.000
Ga1 0.0385(5) 0.0391(4) 0.0409(5) -0.0067(3) 0.0110(3) 0.0071(3)
C1 0.042(4) 0.039(4) 0.048(4) -0.009(3) 0.008(4) -0.004(3)
C4 0.028(3) 0.057(5) 0.029(3) 0.008(3) 0.004(3) 0.008(3)
C5 0.050(4) 0.036(4) 0.044(4) 0.005(3) 0.015(3) 0.009(3)
C9 0.051(4) 0.130(8) 0.062(7) 0.003(7) -0.002(5) -0.009(5)
C3 0.037(4) 0.041(4) 0.043(4) 0.001(3) 0.014(3) -0.007(3)
C2 0.044(4) 0.055(5) 0.026(3) 0.005(3) 0.012(3) 0.021(4)
C10 0.093(7) 0.042(5) 0.095(7) 0.026(5) 0.039(6) 0.017(5)
C8 0.085(7) 0.043(5) 0.129(9) 0.019(6) 0.021(7) -0.017(5)
C7 0.070(6) 0.122(9) 0.050(5) 0.034(5) 0.003(5) 0.033(6)
C6 0.101(9) 0.104(9) 0.073(7) -0.043(6) -0.007(6) -0.011(7)

loop_
_geom_bond_atom_site_label_1
_geom_bond_atom_site_label_2
_geom_bond_distance
_geom_bond_site_symmetry_2
_geom_bond_publ_flag
Pt1 Ga1 2.3333(7) 4 ?
Pt1 Ga1 2.3333(7) 2 ?
Pt1 Ga1 2.3333(7) . ?
Pt1 Ga1 2.3333(7) 3 ?
Ga1 C1 2.313(7) . ?
Ga1 C2 2.328(6) . ?
Ga1 C5 2.329(7) . ?
Ga1 C4 2.347(6) . ?
Ga1 C3 2.346(6) . ?
C1 C2 1.414(10) . ?
C1 C5 1.443(10) . ?
C1 C6 1.503(12) . ?
C4 C3 1.408(10) . ?
C4 C5 1.419(10) . ?
C4 C9 1.506(12) . ?
C5 C10 1.477(10) . ?
C3 C2 1.422(10) . ?
C3 C8 1.510(10) . ?
C2 C7 1.497(10) . ?
